data_8106714
loop_
_publ_author_name
'Mao, Pan-Dong'
'Yan, Ling-Ling'
'Wu, Wei-Na'
'Cai, Hong-Xin'

_publ_section_title
;
 N&#x2032;-(5-ethoxycarbonyl-3,4-dimethyl-pyrrol-2-yl-methylidene)-4-hydroxybenzohydrazide
 monohydrate, C17H21N3O5
;
_journal_issue 6
_journal_name_full 'Zeitschrift f\"ur Kristallographie - New Crystal Structures'
_journal_page_first 899
_journal_page_last 900
_journal_paper_doi 10.1515/ncrs-2017-0057
_journal_volume 232
_journal_year 2017
_chemical_formula_sum 'C17 H21 N3 O5'
_chemical_formula_weight 347.37
_space_group_IT_number 14
_space_group_name_Hall '-P 2yn'
_space_group_name_H-M_alt 'P 1 21/n 1'
_symmetry_cell_setting monoclinic
_symmetry_space_group_name_H-M 'P 1 21/n 1'
_atom_sites_solution_hydrogens geom
_atom_sites_solution_primary direct
_atom_sites_solution_secondary difmap
_cell_angle_alpha 90.00
_cell_angle_beta 105.195(12)
_cell_angle_gamma 90.00
_cell_formula_units_Z 4
_cell_length_a 9.2278(16)
_cell_length_b 15.093(3)
_cell_length_c 12.698(2)
_cell_measurement_reflns_used 1898
_cell_measurement_temperature 296(2)
_cell_measurement_theta_max 22.87
_cell_measurement_theta_min 2.45
_cell_volume 1706.7(5)
_computing_cell_refinement 'Bruker SAINT'
_computing_data_collection 'Bruker APEX2'
_computing_data_reduction 'Bruker SAINT'
_computing_molecular_graphics 'Bruker SHELXTL'
_computing_publication_material 'Bruker SHELXTL'
_computing_structure_refinement 'SHELXL-97 (Sheldrick, 1997)'
_computing_structure_solution 'SHELXS-97 (Sheldrick, 1990)'
_diffrn_ambient_temperature 296(2)
_diffrn_measured_fraction_theta_full 1.000
_diffrn_measured_fraction_theta_max 1.000
_diffrn_measurement_device_type 'Bruker APEX-II CCD'
_diffrn_measurement_method '\f and \w scans'
_diffrn_radiation_monochromator graphite
_diffrn_radiation_source 'fine-focus sealed tube'
_diffrn_radiation_type MoK\a
_diffrn_radiation_wavelength 0.71073
_diffrn_reflns_av_R_equivalents 0.0459
_diffrn_reflns_av_sigmaI/netI 0.0388
_diffrn_reflns_limit_h_max 10
_diffrn_reflns_limit_h_min -10
_diffrn_reflns_limit_k_max 15
_diffrn_reflns_limit_k_min -17
_diffrn_reflns_limit_l_max 14
_diffrn_reflns_limit_l_min -15
_diffrn_reflns_number 12944
_diffrn_reflns_theta_full 25.00
_diffrn_reflns_theta_max 25.00
_diffrn_reflns_theta_min 2.14
_diffrn_standards_number 0
_exptl_absorpt_coefficient_mu 0.101
_exptl_absorpt_correction_T_max 0.9850
_exptl_absorpt_correction_T_min 0.9792
_exptl_absorpt_correction_type multi-scan
_exptl_absorpt_process_details sadabs
_exptl_crystal_colour yellow
_exptl_crystal_density_diffrn 1.352
_exptl_crystal_density_method 'not measured'
_exptl_crystal_description block
_exptl_crystal_F_000 736
_exptl_crystal_size_max 0.21
_exptl_crystal_size_mid 0.19
_exptl_crystal_size_min 0.15
_refine_diff_density_max 0.474
_refine_diff_density_min -0.249
_refine_diff_density_rms 0.045
_refine_ls_extinction_method none
_refine_ls_goodness_of_fit_ref 1.059
_refine_ls_hydrogen_treatment mixed
_refine_ls_matrix_type full
_refine_ls_number_parameters 253
_refine_ls_number_reflns 3000
_refine_ls_number_restraints 7
_refine_ls_restrained_S_all 1.065
_refine_ls_R_factor_all 0.0842
_refine_ls_R_factor_gt 0.0553
_refine_ls_shift/su_max 0.000
_refine_ls_shift/su_mean 0.000
_refine_ls_structure_factor_coef Fsqd
_refine_ls_weighting_details 'calc w=1/[\s^2^(Fo^2^)+(0.0805P)^2^+0.5316P] where P=(Fo^2^+2Fc^2^)/3'
_refine_ls_weighting_scheme calc
_refine_ls_wR_factor_gt 0.1459
_refine_ls_wR_factor_ref 0.1662
_reflns_number_gt 2016
_reflns_number_total 3000
_reflns_threshold_expression >2sigma(I)
_cod_data_source_file suppl_ncrs-2017-0057_suppl.cif
_cod_data_source_block z
_cod_original_sg_symbol_H-M P2(1)/n
_cod_database_code 8106714
_publcif_info_exptl_table_max_cols 4
_publcif_info_exptl_table_use_headnotes n

loop_
_symmetry_equiv_pos_as_xyz
'x, y, z'
'-x+1/2, y+1/2, -z+1/2'
'-x, -y, -z'
'x-1/2, -y-1/2, z-1/2'

loop_
_atom_site_label
_atom_site_type_symbol
_atom_site_fract_x
_atom_site_fract_y
_atom_site_fract_z
_atom_site_U_iso_or_equiv
_atom_site_adp_type
_atom_site_occupancy
_atom_site_symmetry_multiplicity
_atom_site_calc_flag
_atom_site_refinement_flags
_atom_site_disorder_assembly
_atom_site_disorder_group
N2 N 0.6348(2) 0.02933(14) 0.93676(16) 0.0445(5) Uani 1 1 d . . .
N1 N 0.8876(2) -0.06095(13) 1.05922(16) 0.0426(5) Uani 1 1 d . . .
H1A H 0.8379 -0.0924 1.0052 0.051 Uiso 1 1 calc R . .
N3 N 0.5149(2) 0.07672(14) 0.87624(16) 0.0463(6) Uani 1 1 d . . .
H3A H 0.5003 0.1306 0.8929 0.056 Uiso 1 1 calc R . .
O3 O 0.4397(2) -0.04019(14) 0.76629(16) 0.0633(6) Uani 1 1 d . . .
C12 C 0.2949(3) 0.09113(17) 0.72426(19) 0.0418(6) Uani 1 1 d . . .
O4 O -0.0472(2) 0.23575(14) 0.51712(15) 0.0651(6) Uani 1 1 d . . .
H4A H -0.0879 0.2690 0.5517 0.098 Uiso 1 1 calc R . .
C10 C 0.7236(3) 0.06866(17) 1.0172(2) 0.0426(6) Uani 1 1 d . . .
H10A H 0.7049 0.1269 1.0337 0.051 Uiso 1 1 calc R . .
C14 C 0.1387(3) 0.22183(18) 0.6892(2) 0.0472(7) Uani 1 1 d . . .
H14A H 0.1123 0.2767 0.7120 0.057 Uiso 1 1 calc R . .
C16 C 0.1013(3) 0.1067(2) 0.5556(2) 0.0547(7) Uani 1 1 d . . .
H16A H 0.0500 0.0840 0.4881 0.066 Uiso 1 1 calc R . .
C15 C 0.0637(3) 0.18871(19) 0.5880(2) 0.0465(6) Uani 1 1 d . . .
O5 O 0.6797(2) -0.15668(13) 0.87010(16) 0.0598(6) Uani 1 1 d D . .
C11 C 0.4201(3) 0.03682(18) 0.7897(2) 0.0443(6) Uani 1 1 d . . .
C13 C 0.2526(3) 0.17317(17) 0.7559(2) 0.0442(6) Uani 1 1 d . . .
H13A H 0.3025 0.1958 0.8239 0.053 Uiso 1 1 calc R . .
C7 C 0.8525(3) 0.02272(16) 1.08231(19) 0.0402(6) Uani 1 1 d . . .
C4 C 1.0142(3) -0.08758(18) 1.1352(2) 0.0442(6) Uani 1 1 d . . .
O2 O 1.1826(3) -0.20519(16) 1.2033(2) 0.0844(7) Uani 1 1 d . . .
C6 C 0.9603(3) 0.05104(17) 1.1745(2) 0.0435(6) Uani 1 1 d . . .
C17 C 0.2150(3) 0.05843(19) 0.6233(2) 0.0519(7) Uani 1 1 d . . .
H17A H 0.2388 0.0028 0.6010 0.062 Uiso 1 1 calc R . .
C5 C 1.0615(3) -0.01860(18) 1.2083(2) 0.0439(6) Uani 1 1 d . . .
C9 C 0.9659(4) 0.1397(2) 1.2290(3) 0.0688(9) Uani 1 1 d . . .
H9A H 1.0513 0.1419 1.2913 0.103 Uiso 1 1 calc R . .
H9B H 0.8758 0.1483 1.2520 0.103 Uiso 1 1 calc R . .
H9C H 0.9743 0.1855 1.1784 0.103 Uiso 1 1 calc R . .
O1 O 1.0057(3) -0.21960(15) 1.0479(2) 0.0994(9) Uani 1 1 d D . .
C3 C 1.0783(4) -0.1743(2) 1.1351(3) 0.0621(8) Uani 1 1 d . A .
C8 C 1.1961(3) -0.0185(2) 1.3039(2) 0.0631(8) Uani 1 1 d . . .
H8A H 1.2039 0.0377 1.3403 0.095 Uiso 1 1 calc R . .
H8B H 1.2847 -0.0285 1.2793 0.095 Uiso 1 1 calc R . .
H8C H 1.1865 -0.0647 1.3536 0.095 Uiso 1 1 calc R . .
C1 C 0.9520(14) -0.3628(9) 1.0424(15) 0.110(5) Uani 0.464(18) 1 d PD A 1
H1B H 0.9868 -0.3626 1.1206 0.165 Uiso 0.464(18) 1 calc PR A 1
H1C H 0.9545 -0.4221 1.0158 0.165 Uiso 0.464(18) 1 calc PR A 1
H1D H 0.8509 -0.3407 1.0207 0.165 Uiso 0.464(18) 1 calc PR A 1
C1A C 0.9574(12) -0.3590(6) 0.9697(12) 0.090(4) Uani 0.536(18) 1 d PD A 2
H1A1 H 0.8638 -0.3672 0.9881 0.135 Uiso 0.536(18) 1 calc PR A 2
H1A2 H 0.9984 -0.4157 0.9589 0.135 Uiso 0.536(18) 1 calc PR A 2
H1A3 H 0.9408 -0.3248 0.9038 0.135 Uiso 0.536(18) 1 calc PR A 2
C2A C 1.0609(13) -0.3130(5) 1.0569(11) 0.079(4) Uani 0.536(18) 1 d PD A 2
H2A1 H 1.1622 -0.3160 1.0483 0.095 Uiso 0.536(18) 1 calc PR A 2
H2A2 H 1.0602 -0.3381 1.1271 0.095 Uiso 0.536(18) 1 calc PR A 2
C2 C 1.050(2) -0.3054(8) 0.9965(16) 0.118(7) Uani 0.464(18) 1 d PD A 1
H2A H 1.0216 -0.3042 0.9173 0.141 Uiso 0.464(18) 1 calc PR A 1
H2B H 1.1559 -0.3199 1.0236 0.141 Uiso 0.464(18) 1 calc PR A 1
H5B H 0.685(6) -0.188(3) 0.815(3) 0.177 Uiso 1 1 d D . .
H5A H 0.626(5) -0.111(2) 0.845(4) 0.177 Uiso 1 1 d D . .

loop_
_atom_site_aniso_label
_atom_site_aniso_U_11
_atom_site_aniso_U_22
_atom_site_aniso_U_33
_atom_site_aniso_U_23
_atom_site_aniso_U_13
_atom_site_aniso_U_12
N2 0.0365(11) 0.0485(13) 0.0451(12) 0.0077(10) 0.0044(10) 0.0032(10)
N1 0.0410(11) 0.0418(13) 0.0414(12) 0.0012(9) 0.0044(9) -0.0012(9)
N3 0.0398(11) 0.0438(13) 0.0486(13) 0.0023(10) -0.0007(10) 0.0049(10)
O3 0.0589(12) 0.0528(13) 0.0659(13) -0.0071(10) -0.0055(10) 0.0075(10)
C12 0.0350(13) 0.0472(15) 0.0407(14) 0.0057(11) 0.0056(11) -0.0038(11)
O4 0.0624(12) 0.0781(15) 0.0446(11) 0.0058(10) -0.0039(9) 0.0205(11)
C10 0.0387(13) 0.0436(15) 0.0435(14) 0.0025(11) 0.0074(11) 0.0016(11)
C14 0.0441(14) 0.0480(16) 0.0450(15) 0.0006(12) 0.0035(12) 0.0014(12)
C16 0.0562(17) 0.0609(19) 0.0393(15) -0.0048(13) -0.0014(13) 0.0019(14)
C15 0.0379(13) 0.0573(17) 0.0406(14) 0.0077(13) 0.0039(11) 0.0026(12)
O5 0.0567(12) 0.0515(12) 0.0645(13) -0.0059(9) 0.0041(10) -0.0044(9)
C11 0.0406(14) 0.0444(16) 0.0454(15) 0.0053(12) 0.0068(12) -0.0006(12)
C13 0.0401(13) 0.0466(16) 0.0404(14) 0.0007(12) 0.0010(11) -0.0040(12)
C7 0.0401(14) 0.0401(15) 0.0407(14) 0.0028(11) 0.0109(11) 0.0021(11)
C4 0.0385(13) 0.0472(15) 0.0475(15) 0.0111(12) 0.0125(11) 0.0059(12)
O2 0.0740(15) 0.0702(16) 0.1035(18) 0.0295(13) 0.0137(14) 0.0291(13)
C6 0.0394(13) 0.0501(16) 0.0393(14) -0.0003(12) 0.0073(11) 0.0015(12)
C17 0.0496(15) 0.0519(17) 0.0489(16) -0.0047(13) 0.0034(13) 0.0015(13)
C5 0.0362(13) 0.0552(17) 0.0394(14) 0.0074(12) 0.0083(11) 0.0021(12)
C9 0.066(2) 0.064(2) 0.067(2) -0.0173(16) 0.0010(16) 0.0108(16)
O1 0.104(2) 0.0467(14) 0.127(2) -0.0213(14) -0.0058(17) 0.0201(13)
C3 0.0642(19) 0.0490(18) 0.072(2) 0.0104(16) 0.0152(17) 0.0071(15)
C8 0.0492(16) 0.081(2) 0.0512(17) 0.0041(15) -0.0006(13) 0.0085(15)
C1 0.110(8) 0.118(9) 0.092(10) 0.018(7) 0.006(7) -0.019(8)
C1A 0.122(7) 0.041(5) 0.097(8) -0.028(5) 0.011(6) -0.010(4)
C2A 0.084(6) 0.037(5) 0.098(7) -0.010(4) -0.007(6) 0.010(4)
C2 0.158(14) 0.092(10) 0.123(14) 0.047(10) 0.072(13) 0.052(10)

loop_
_atom_type_symbol
_atom_type_description
_atom_type_scat_dispersion_real
_atom_type_scat_dispersion_imag
_atom_type_scat_source
C C 0.0033 0.0016 'International Tables Vol C Tables 4.2.6.8 and 6.1.1.4'
H H 0.0000 0.0000 'International Tables Vol C Tables 4.2.6.8 and 6.1.1.4'
N N 0.0061 0.0033 'International Tables Vol C Tables 4.2.6.8 and 6.1.1.4'
O O 0.0106 0.0060 'International Tables Vol C Tables 4.2.6.8 and 6.1.1.4'

loop_
_geom_angle_atom_site_label_1
_geom_angle_atom_site_label_2
_geom_angle_atom_site_label_3
_geom_angle
_geom_angle_site_symmetry_1
_geom_angle_site_symmetry_3
C10 N2 N3 117.4(2) . .
C7 N1 C4 109.3(2) . .
C7 N1 H1A 125.4 . .
C4 N1 H1A 125.4 . .
C11 N3 N2 118.6(2) . .
C11 N3 H3A 120.7 . .
N2 N3 H3A 120.7 . .
C13 C12 C17 117.5(2) . .
C13 C12 C11 124.6(2) . .
C17 C12 C11 117.9(2) . .
C15 O4 H4A 109.5 . .
N2 C10 C7 119.8(2) . .
N2 C10 H10A 120.1 . .
C7 C10 H10A 120.1 . .
C13 C14 C15 119.6(3) . .
C13 C14 H14A 120.2 . .
C15 C14 H14A 120.2 . .
C15 C16 C17 120.0(3) . .
C15 C16 H16A 120.0 . .
C17 C16 H16A 120.0 . .
O4 C15 C16 118.2(2) . .
O4 C15 C14 121.9(3) . .
C16 C15 C14 119.9(2) . .
H5B O5 H5A 107(3) . .
O3 C11 N3 120.9(2) . .
O3 C11 C12 122.2(2) . .
N3 C11 C12 116.9(2) . .
C14 C13 C12 121.6(2) . .
C14 C13 H13A 119.2 . .
C12 C13 H13A 119.2 . .
N1 C7 C6 108.1(2) . .
N1 C7 C10 122.3(2) . .
C6 C7 C10 129.7(2) . .
N1 C4 C5 108.2(2) . .
N1 C4 C3 122.9(3) . .
C5 C4 C3 128.9(3) . .
C7 C6 C5 107.5(2) . .
C7 C6 C9 126.4(2) . .
C5 C6 C9 126.1(2) . .
C16 C17 C12 121.3(3) . .
C16 C17 H17A 119.3 . .
C12 C17 H17A 119.3 . .
C4 C5 C6 107.0(2) . .
C4 C5 C8 126.4(2) . .
C6 C5 C8 126.6(3) . .
C6 C9 H9A 109.5 . .
C6 C9 H9B 109.5 . .
H9A C9 H9B 109.5 . .
C6 C9 H9C 109.5 . .
H9A C9 H9C 109.5 . .
H9B C9 H9C 109.5 . .
C3 O1 C2A 109.6(4) . .
C3 O1 C2 130.6(9) . .
C2A O1 C2 28.7(4) . .
O2 C3 O1 122.2(3) . .
O2 C3 C4 127.1(3) . .
O1 C3 C4 110.7(3) . .
C5 C8 H8A 109.5 . .
C5 C8 H8B 109.5 . .
H8A C8 H8B 109.5 . .
C5 C8 H8C 109.5 . .
H8A C8 H8C 109.5 . .
H8B C8 H8C 109.5 . .
C2A C1A H1A1 109.5 . .
C2A C1A H1A2 109.5 . .
H1A1 C1A H1A2 109.5 . .
C2A C1A H1A3 109.5 . .
H1A1 C1A H1A3 109.5 . .
H1A2 C1A H1A3 109.5 . .
C1A C2A O1 104.6(7) . .
C1A C2A H2A1 110.8 . .
O1 C2A H2A1 110.8 . .
C1A C2A H2A2 110.8 . .
O1 C2A H2A2 110.8 . .
H2A1 C2A H2A2 108.9 . .
C1 C2 O1 93.7(10) . .
C1 C2 H2A 113.0 . .
O1 C2 H2A 113.0 . .
C1 C2 H2B 113.0 . .
O1 C2 H2B 113.0 . .
H2A C2 H2B 110.4 . .

loop_
_geom_bond_atom_site_label_1
_geom_bond_atom_site_label_2
_geom_bond_distance
_geom_bond_site_symmetry_2
N2 C10 1.276(3) .
N2 N3 1.371(3) .
N1 C7 1.355(3) .
N1 C4 1.366(3) .
N1 H1A 0.8600 .
N3 C11 1.354(3) .
N3 H3A 0.8600 .
O3 C11 1.225(3) .
C12 C13 1.389(4) .
C12 C17 1.391(3) .
C12 C11 1.481(3) .
O4 C15 1.371(3) .
O4 H4A 0.8200 .
C10 C7 1.436(3) .
C10 H10A 0.9300 .
C14 C13 1.377(3) .
C14 C15 1.383(4) .
C14 H14A 0.9300 .
C16 C15 1.377(4) .
C16 C17 1.378(4) .
C16 H16A 0.9300 .
O5 H5B 0.853(19) .
O5 H5A 0.859(19) .
C13 H13A 0.9300 .
C7 C6 1.390(3) .
C4 C5 1.387(4) .
C4 C3 1.436(4) .
O2 C3 1.208(3) .
C6 C5 1.397(3) .
C6 C9 1.501(4) .
C17 H17A 0.9300 .
C5 C8 1.493(4) .
C9 H9A 0.9600 .
C9 H9B 0.9600 .
C9 H9C 0.9600 .
O1 C3 1.325(4) .
O1 C2A 1.493(8) .
O1 C2 1.553(13) .
C8 H8A 0.9600 .
C8 H8B 0.9600 .
C8 H8C 0.9600 .
C1 C2 1.480(16) .
C1 H1B 0.9600 .
C1 H1C 0.9600 .
C1 H1D 0.9600 .
C1A C2A 1.438(13) .
C1A H1A1 0.9600 .
C1A H1A2 0.9600 .
C1A H1A3 0.9600 .
C2A H2A1 0.9700 .
C2A H2A2 0.9700 .
C2 H2A 0.9700 .
C2 H2B 0.9700 .

loop_
_geom_hbond_atom_site_label_D
_geom_hbond_atom_site_label_H
_geom_hbond_atom_site_label_A
_geom_hbond_distance_DH
_geom_hbond_distance_HA
_geom_hbond_distance_DA
_geom_hbond_angle_DHA
_geom_hbond_site_symmetry_A
O4 H4A O5 0.82 1.84 2.665(3) 179.7 2_556
N1 H1A O5 0.86 2.17 3.020(3) 169.9 .
O5 H5A O3 0.859(19) 2.05(3) 2.864(3) 159(5) .
O5 H5B O2 0.853(19) 2.15(2) 2.977(3) 164(5) 4

loop_
_geom_torsion_atom_site_label_1
_geom_torsion_atom_site_label_2
_geom_torsion_atom_site_label_3
_geom_torsion_atom_site_label_4
_geom_torsion
_geom_torsion_site_symmetry_1
_geom_torsion_site_symmetry_2
_geom_torsion_site_symmetry_3
_geom_torsion_site_symmetry_4
C10 N2 N3 C11 179.3(2) . . . .
N3 N2 C10 C7 -178.9(2) . . . .
C17 C16 C15 O4 178.2(2) . . . .
C17 C16 C15 C14 -1.0(4) . . . .
C13 C14 C15 O4 -177.9(2) . . . .
C13 C14 C15 C16 1.3(4) . . . .
N2 N3 C11 O3 0.7(4) . . . .
N2 N3 C11 C12 -178.0(2) . . . .
C13 C12 C11 O3 169.2(3) . . . .
C17 C12 C11 O3 -11.7(4) . . . .
C13 C12 C11 N3 -12.1(4) . . . .
C17 C12 C11 N3 167.0(2) . . . .
C15 C14 C13 C12 0.1(4) . . . .
C17 C12 C13 C14 -1.7(4) . . . .
C11 C12 C13 C14 177.4(2) . . . .
C4 N1 C7 C6 0.8(3) . . . .
C4 N1 C7 C10 -179.4(2) . . . .
N2 C10 C7 N1 2.5(4) . . . .
N2 C10 C7 C6 -177.8(2) . . . .
C7 N1 C4 C5 -0.4(3) . . . .
C7 N1 C4 C3 178.3(2) . . . .
N1 C7 C6 C5 -0.9(3) . . . .
C10 C7 C6 C5 179.3(2) . . . .
N1 C7 C6 C9 180.0(3) . . . .
C10 C7 C6 C9 0.2(4) . . . .
C15 C16 C17 C12 -0.7(4) . . . .
C13 C12 C17 C16 2.0(4) . . . .
C11 C12 C17 C16 -177.2(2) . . . .
N1 C4 C5 C6 -0.2(3) . . . .
C3 C4 C5 C6 -178.8(3) . . . .
N1 C4 C5 C8 -179.4(2) . . . .
C3 C4 C5 C8 2.0(5) . . . .
C7 C6 C5 C4 0.7(3) . . . .
C9 C6 C5 C4 179.8(3) . . . .
C7 C6 C5 C8 179.9(2) . . . .
C9 C6 C5 C8 -1.0(4) . . . .
C2A O1 C3 O2 6.7(8) . . . .
C2 O1 C3 O2 -16.2(8) . . . .
C2A O1 C3 C4 -172.6(7) . . . .
C2 O1 C3 C4 164.5(6) . . . .
N1 C4 C3 O2 -174.1(3) . . . .
C5 C4 C3 O2 4.3(5) . . . .
N1 C4 C3 O1 5.2(4) . . . .
C5 C4 C3 O1 -176.4(3) . . . .
C3 O1 C2A C1A 169.9(12) . . . .
C2 O1 C2A C1A -48.2(15) . . . .
C3 O1 C2 C1 102.0(14) . . . .
C2A O1 C2 C1 52.2(13) . . . .

loop_
_publcif_info_datablock.id
_publcif_info_datablock.publ_exptl
_publcif_info_datablock.publ_geom
_publcif_info_datablock.structure
{7a99efa6-2ccb-4b62-b118-11feb1453cfc} ? ? ?
{454db460-f8f9-4834-9c5f-6a17f2ff8385} y y y

loop_
_publcif_info_exptl_table_extra_item
sin_theta_over_lambda_max

loop_
_publcif_info_tables.block_id
_publcif_info_tables.reference_item
{7a99efa6-2ccb-4b62-b118-11feb1453cfc} '_publcif_info_datablock.publ_exptl'
{454db460-f8f9-4834-9c5f-6a17f2ff8385} '_geom_hbond_atom_site_label_D'
